data_7034198
loop_
_publ_author_name
'Lee, Seon Gye'
'Choi, Keun-Young'
'Kim, Yong-Joo'
'Park, SuJin'
'Lee, Soon W.'

_publ_section_title
;
 Cyclic tetramers of a five-membered palladacycle based on a
 head-to-tail-linked isocyanate dimer and their reactivity in
 cyclotrimerization of isocyanates.
;
_journal_issue 14
_journal_name_full 'Dalton transactions (Cambridge, England : 2003)'
_journal_page_first 6537
_journal_page_last 6545
_journal_paper_doi 10.1039/c5dt00534e
_journal_volume 44
_journal_year 2015
_chemical_formula_moiety 'C76 H92 N8 O8 P4 Pd4, 2(C H2 Cl2)'
_chemical_formula_sum 'C78 H96 Cl4 N8 O8 P4 Pd4'
_chemical_formula_weight 1964.91
_chemical_name_systematic
; 
 ? 
;
_space_group_IT_number 82
_symmetry_cell_setting tetragonal
_symmetry_space_group_name_Hall 'I -4'
_symmetry_space_group_name_H-M 'I -4'
_atom_sites_solution_hydrogens geom
_atom_sites_solution_primary direct
_atom_sites_solution_secondary difmap
_audit_creation_method SHELXL-97
_audit_update_record
;
2014-12-04 deposited with the CCDC.
2015-02-26 downloaded from the CCDC.
;
_cell_angle_alpha 90.00
_cell_angle_beta 90.00
_cell_angle_gamma 90.00
_cell_formula_units_Z 2
_cell_length_a 15.1307(6)
_cell_length_b 15.1307(6)
_cell_length_c 19.1938(15)
_cell_measurement_reflns_used 6455
_cell_measurement_temperature 200(2)
_cell_measurement_theta_max 28.30
_cell_measurement_theta_min 2.69
_cell_volume 4394.2(4)
_computing_cell_refinement 'Bruker SMART'
_computing_data_collection 'Bruker SMART'
_computing_data_reduction 'Bruker SAINT'
_computing_molecular_graphics 'Bruker SHELXTL'
_computing_publication_material 'Bruker SHELXTL'
_computing_structure_refinement 'Bruker SHELXTL'
_computing_structure_solution 'Bruker SHELXTL'
_diffrn_ambient_temperature 200(2)
_diffrn_measured_fraction_theta_full 0.998
_diffrn_measured_fraction_theta_max 0.998
_diffrn_measurement_device_type 'CCD area detector'
_diffrn_measurement_method 'phi and omega scans'
_diffrn_radiation_monochromator graphite
_diffrn_radiation_source 'sealed tube'
_diffrn_radiation_type MoK\a
_diffrn_radiation_wavelength 0.71073
_diffrn_reflns_av_R_equivalents 0.0302
_diffrn_reflns_av_sigmaI/netI 0.0361
_diffrn_reflns_limit_h_max 20
_diffrn_reflns_limit_h_min -19
_diffrn_reflns_limit_k_max 18
_diffrn_reflns_limit_k_min -20
_diffrn_reflns_limit_l_max 25
_diffrn_reflns_limit_l_min -19
_diffrn_reflns_number 16059
_diffrn_reflns_theta_full 28.30
_diffrn_reflns_theta_max 28.30
_diffrn_reflns_theta_min 1.90
_exptl_absorpt_coefficient_mu 1.054
_exptl_absorpt_correction_T_max 0.8664
_exptl_absorpt_correction_T_min 0.6371
_exptl_absorpt_correction_type multi-scan
_exptl_absorpt_process_details '(<i>SADABS</i>; Sheldrick, 1996)'
_exptl_crystal_colour Colorless
_exptl_crystal_density_diffrn 1.485
_exptl_crystal_density_method 'not measured'
_exptl_crystal_description Block
_exptl_crystal_F_000 1992
_exptl_crystal_size_max 0.47
_exptl_crystal_size_mid 0.37
_exptl_crystal_size_min 0.14
_refine_diff_density_max 0.551
_refine_diff_density_min -0.622
_refine_diff_density_rms 0.081
_refine_ls_abs_structure_details 'Flack H D (1983), Acta Cryst. A39, 876-881'
_refine_ls_abs_structure_Flack -0.03(2)
_refine_ls_extinction_method none
_refine_ls_goodness_of_fit_ref 1.080
_refine_ls_hydrogen_treatment constr
_refine_ls_matrix_type full
_refine_ls_number_parameters 240
_refine_ls_number_reflns 5359
_refine_ls_number_restraints 0
_refine_ls_restrained_S_all 1.080
_refine_ls_R_factor_all 0.0500
_refine_ls_R_factor_gt 0.0213
_refine_ls_shift/su_max 0.003
_refine_ls_shift/su_mean 0.000
_refine_ls_structure_factor_coef Fsqd
_refine_ls_weighting_details 'calc w=1/[\s^2^(Fo^2^)+(0.0277P)^2^+0.6340P] where P=(Fo^2^+2Fc^2^)/3'
_refine_ls_weighting_scheme calc
_refine_ls_wR_factor_gt 0.0472
_refine_ls_wR_factor_ref 0.0561
_reflns_number_gt 4433
_reflns_number_total 5359
_reflns_threshold_expression >2sigma(I)
_cod_data_source_file c5dt00534e1.cif
_cod_data_source_block lsg2-110
_cod_depositor_comments
;
The following automatic conversions were performed:

'_symmetry_cell_setting' value 'Tetragonal' changed to 'tetragonal'
according to
/usr/data/users/saulius/crontab/automatic-downloads/rss-feeds/RSC/lib/dictionaries/cif_core.dic
dictionary named 'cif_core.dic' version 2.4.2 from 2011-04-26.

Automatic conversion script
Id: cif_fix_values 3086 2015-02-26 13:12:21Z robertas 

 Adding full bibliography for 7034198--7034200.cif.
;
_cod_original_sg_symbol_Hall 'I -4 '
_cod_original_sg_symbol_H-M 'I-4   '
_cod_database_code 7034198

loop_
_symmetry_equiv_pos_as_xyz
'x, y, z'
'-x, -y, z'
'y, -x, -z'
'-y, x, -z'
'x+1/2, y+1/2, z+1/2'
'-x+1/2, -y+1/2, z+1/2'
'y+1/2, -x+1/2, -z+1/2'
'-y+1/2, x+1/2, -z+1/2'

loop_
_atom_site_label
_atom_site_type_symbol
_atom_site_fract_x
_atom_site_fract_y
_atom_site_fract_z
_atom_site_U_iso_or_equiv
_atom_site_adp_type
_atom_site_occupancy
_atom_site_symmetry_multiplicity
_atom_site_calc_flag
_atom_site_refinement_flags
Pd1 Pd 0.763174(11) 0.027583(11) 0.934587(9) 0.03287(6) Uani 1 1 d .
Cl1 Cl 0.48267(16) -0.09286(13) 1.06206(18) 0.1937(10) Uani 1 1 d .
P1 P 0.70118(5) 0.10847(5) 0.84866(4) 0.04686(17) Uani 1 1 d .
O1 O 0.69524(15) -0.09434(14) 0.83229(11) 0.0590(6) Uani 1 1 d .
O2 O 0.85548(12) -0.20854(11) 1.00853(10) 0.0440(4) Uani 1 1 d .
N2 N 0.82265(14) -0.05845(13) 1.00309(11) 0.0345(4) Uani 1 1 d .
N1 N 0.77365(13) -0.15433(13) 0.91977(11) 0.0374(5) Uani 1 1 d .
C1 C 0.58597(19) 0.0888(2) 0.83073(18) 0.0585(8) Uani 1 1 d .
H1A H 0.5765 0.0255 0.8228 0.088 Uiso 1 1 calc R
H1B H 0.5684 0.1219 0.7891 0.088 Uiso 1 1 calc R
H1C H 0.5504 0.1081 0.8706 0.088 Uiso 1 1 calc R
C2 C 0.7561(2) 0.0916(3) 0.76542(18) 0.0774(11) Uani 1 1 d .
H2A H 0.7564 0.0284 0.7541 0.116 Uiso 1 1 calc R
H2B H 0.8171 0.1131 0.7683 0.116 Uiso 1 1 calc R
H2C H 0.7245 0.1240 0.7290 0.116 Uiso 1 1 calc R
C3 C 0.7057(3) 0.2265(2) 0.8613(3) 0.0906(14) Uani 1 1 d .
H3A H 0.7665 0.2441 0.8719 0.136 Uiso 1 1 calc R
H3B H 0.6670 0.2430 0.9001 0.136 Uiso 1 1 calc R
H3C H 0.6860 0.2564 0.8188 0.136 Uiso 1 1 calc R
C4 C 0.73630(17) -0.08254(17) 0.88616(13) 0.0390(6) Uani 1 1 d .
C5 C 0.76610(18) -0.24319(18) 0.89005(16) 0.0448(6) Uani 1 1 d .
H5A H 0.8159 -0.2796 0.9073 0.054 Uiso 1 1 calc R
H5B H 0.7717 -0.2390 0.8388 0.054 Uiso 1 1 calc R
C6 C 0.6811(2) -0.28919(17) 0.90714(15) 0.0451(6) Uani 1 1 d .
C7 C 0.6626(3) -0.3679(2) 0.87393(18) 0.0618(9) Uani 1 1 d .
H7 H 0.7046 -0.3922 0.8425 0.074 Uiso 1 1 calc R
C8 C 0.5849(3) -0.4115(3) 0.8855(2) 0.0856(13) Uani 1 1 d .
H8 H 0.5737 -0.4658 0.8624 0.103 Uiso 1 1 calc R
C9 C 0.5232(3) -0.3775(3) 0.9302(3) 0.0900(13) Uani 1 1 d .
H9 H 0.4690 -0.4078 0.9376 0.108 Uiso 1 1 calc R
C10 C 0.5396(3) -0.2998(3) 0.9644(2) 0.0830(12) Uani 1 1 d .
H10 H 0.4974 -0.2761 0.9959 0.100 Uiso 1 1 calc R
C11 C 0.6191(2) -0.2558(2) 0.9523(2) 0.0642(10) Uani 1 1 d .
H11 H 0.6306 -0.2018 0.9758 0.077 Uiso 1 1 calc R
C12 C 0.82134(15) -0.14123(16) 0.98190(13) 0.0352(5) Uani 1 1 d .
C13 C 0.87339(15) -0.03474(16) 1.06453(15) 0.0382(5) Uani 1 1 d .
H13A H 0.9134 0.0146 1.0522 0.046 Uiso 1 1 calc R
H13B H 0.9107 -0.0858 1.0776 0.046 Uiso 1 1 calc R
C14 C 0.8200(2) -0.00779(18) 1.12711(14) 0.0449(6) Uani 1 1 d .
C15 C 0.7323(2) -0.0271(2) 1.13460(19) 0.0640(9) Uani 1 1 d .
H15 H 0.7018 -0.0571 1.0984 0.077 Uiso 1 1 calc R
C16 C 0.6865(3) -0.0027(3) 1.1957(3) 0.0937(14) Uani 1 1 d .
H16 H 0.6258 -0.0168 1.2014 0.112 Uiso 1 1 calc R
C17 C 0.7328(5) 0.0430(4) 1.2479(2) 0.105(2) Uani 1 1 d .
H17 H 0.7028 0.0610 1.2890 0.126 Uiso 1 1 calc R
C18 C 0.8181(4) 0.0612(3) 1.2403(2) 0.0892(15) Uani 1 1 d .
H18 H 0.8485 0.0912 1.2766 0.107 Uiso 1 1 calc R
C19 C 0.8637(3) 0.0372(2) 1.18043(16) 0.0640(9) Uani 1 1 d .
H19 H 0.9246 0.0514 1.1758 0.077 Uiso 1 1 calc R
C20 C 0.5000 0.0000 1.0107(5) 0.151(4) Uani 1 2 d S
H20A H 0.4479 0.0097 0.9804 0.181 Uiso 0.50 1 calc PR
H20B H 0.5521 -0.0097 0.9804 0.181 Uiso 0.50 1 calc PR

loop_
_atom_site_aniso_label
_atom_site_aniso_U_11
_atom_site_aniso_U_22
_atom_site_aniso_U_33
_atom_site_aniso_U_23
_atom_site_aniso_U_13
_atom_site_aniso_U_12
Pd1 0.03345(10) 0.02977(9) 0.03538(9) 0.00205(8) -0.01076(7) -0.00261(7)
Cl1 0.1815(19) 0.1294(14) 0.270(3) -0.0549(19) 0.068(2) 0.0037(13)
P1 0.0442(4) 0.0433(4) 0.0530(4) 0.0169(3) -0.0174(3) -0.0062(3)
O1 0.0805(15) 0.0475(11) 0.0490(11) -0.0041(9) -0.0336(11) -0.0058(11)
O2 0.0368(9) 0.0359(9) 0.0593(11) 0.0119(8) -0.0141(8) -0.0006(8)
N2 0.0341(10) 0.0342(10) 0.0351(11) 0.0014(8) -0.0085(8) 0.0014(9)
N1 0.0397(11) 0.0296(9) 0.0428(12) -0.0009(8) -0.0094(9) -0.0038(8)
C1 0.0451(16) 0.071(2) 0.0589(18) 0.0174(15) -0.0206(14) -0.0044(15)
C2 0.065(2) 0.111(3) 0.0562(19) 0.038(2) -0.0033(17) -0.001(2)
C3 0.095(3) 0.0419(17) 0.135(4) 0.027(2) -0.048(3) -0.0057(18)
C4 0.0397(13) 0.0379(13) 0.0395(13) -0.0005(11) -0.0106(11) -0.0057(11)
C5 0.0445(14) 0.0336(13) 0.0562(17) -0.0084(12) -0.0090(12) -0.0021(11)
C6 0.0551(16) 0.0335(13) 0.0467(15) 0.0054(11) -0.0104(13) -0.0069(12)
C7 0.082(2) 0.0388(15) 0.064(2) -0.0008(14) 0.0038(17) -0.0174(16)
C8 0.113(3) 0.056(2) 0.088(3) -0.005(2) 0.011(3) -0.046(2)
C9 0.086(3) 0.073(2) 0.111(3) 0.008(3) 0.005(3) -0.048(2)
C10 0.075(2) 0.065(2) 0.109(3) -0.005(2) 0.026(2) -0.0184(19)
C11 0.0604(19) 0.0484(17) 0.084(3) -0.0086(17) 0.0047(17) -0.0152(15)
C12 0.0279(11) 0.0373(13) 0.0405(13) 0.0054(10) -0.0023(10) -0.0047(10)
C13 0.0387(12) 0.0403(12) 0.0358(12) 0.0004(12) -0.0114(12) 0.0043(10)
C14 0.0599(17) 0.0399(14) 0.0349(14) 0.0034(11) -0.0063(12) 0.0112(13)
C15 0.071(2) 0.067(2) 0.0544(19) 0.0028(16) 0.0126(16) 0.0025(18)
C16 0.096(3) 0.104(3) 0.080(3) 0.007(3) 0.037(3) 0.019(3)
C17 0.170(6) 0.097(3) 0.047(2) 0.006(2) 0.033(3) 0.053(4)
C18 0.144(5) 0.080(3) 0.0433(19) -0.0100(18) -0.012(2) 0.041(3)
C19 0.088(2) 0.0543(18) 0.0494(17) -0.0109(14) -0.0243(17) 0.0209(17)
C20 0.199(11) 0.168(9) 0.087(5) 0.000 0.000 -0.020(8)

loop_
_atom_type_symbol
_atom_type_description
_atom_type_scat_dispersion_real
_atom_type_scat_dispersion_imag
_atom_type_scat_source
C C 0.0033 0.0016 'International Tables Vol C Tables 4.2.6.8 and 6.1.1.4'
H H 0.0000 0.0000 'International Tables Vol C Tables 4.2.6.8 and 6.1.1.4'
N N 0.0061 0.0033 'International Tables Vol C Tables 4.2.6.8 and 6.1.1.4'
O O 0.0106 0.0060 'International Tables Vol C Tables 4.2.6.8 and 6.1.1.4'
P P 0.1023 0.0942 'International Tables Vol C Tables 4.2.6.8 and 6.1.1.4'
Cl Cl 0.1484 0.1585 'International Tables Vol C Tables 4.2.6.8 and 6.1.1.4'
Pd Pd -0.9988 1.0072 'International Tables Vol C Tables 4.2.6.8 and 6.1.1.4'

loop_
_geom_angle_atom_site_label_1
_geom_angle_atom_site_label_2
_geom_angle_atom_site_label_3
_geom_angle
_geom_angle_site_symmetry_1
_geom_angle_site_symmetry_3
C4 Pd1 N2 81.67(9) . .
C4 Pd1 O2 177.49(10) . 3_667
N2 Pd1 O2 96.34(8) . 3_667
C4 Pd1 P1 91.63(8) . .
N2 Pd1 P1 172.51(6) . .
O2 Pd1 P1 90.44(6) 3_667 .
C1 P1 C3 103.07(19) . .
C1 P1 C2 104.55(17) . .
C3 P1 C2 103.9(2) . .
C1 P1 Pd1 116.86(11) . .
C3 P1 Pd1 115.00(15) . .
C2 P1 Pd1 112.05(12) . .
C12 O2 Pd1 135.92(16) . 4_647
C12 N2 C13 119.6(2) . .
C12 N2 Pd1 113.43(16) . .
C13 N2 Pd1 126.43(15) . .
C4 N1 C12 119.6(2) . .
C4 N1 C5 120.5(2) . .
C12 N1 C5 119.9(2) . .
O1 C4 N1 119.2(2) . .
O1 C4 Pd1 129.4(2) . .
N1 C4 Pd1 111.30(16) . .
N1 C5 C6 114.1(2) . .
C11 C6 C7 118.0(3) . .
C11 C6 C5 123.6(3) . .
C7 C6 C5 118.3(3) . .
C8 C7 C6 121.1(4) . .
C7 C8 C9 120.5(3) . .
C8 C9 C10 119.9(3) . .
C9 C10 C11 119.2(4) . .
C6 C11 C10 121.3(3) . .
O2 C12 N2 129.9(2) . .
O2 C12 N1 116.3(2) . .
N2 C12 N1 113.8(2) . .
N2 C13 C14 115.6(2) . .
C15 C14 C19 119.1(3) . .
C15 C14 C13 123.2(3) . .
C19 C14 C13 117.6(3) . .
C14 C15 C16 120.5(4) . .
C17 C16 C15 118.5(4) . .
C18 C17 C16 120.6(4) . .
C17 C18 C19 121.3(4) . .
C18 C19 C14 119.9(4) . .
Cl1 C20 Cl1 110.8(5) . 2_655

loop_
_geom_bond_atom_site_label_1
_geom_bond_atom_site_label_2
_geom_bond_distance
_geom_bond_site_symmetry_2
Pd1 C4 1.951(3) .
Pd1 N2 2.0575(19) .
Pd1 O2 2.1227(17) 3_667
Pd1 P1 2.2579(7) .
Cl1 C20 1.736(6) .
P1 C1 1.802(3) .
P1 C3 1.803(4) .
P1 C2 1.819(4) .
O1 C4 1.219(3) .
O2 C12 1.251(3) .
O2 Pd1 2.1227(17) 4_647
N2 C12 1.317(3) .
N2 C13 1.452(3) .
N1 C4 1.384(3) .
N1 C12 1.408(3) .
N1 C5 1.465(3) .
C5 C6 1.498(4) .
C6 C11 1.374(4) .
C6 C7 1.379(4) .
C7 C8 1.366(5) .
C8 C9 1.369(6) .
C9 C10 1.369(6) .
C10 C11 1.393(5) .
C13 C14 1.504(4) .
C14 C15 1.367(5) .
C14 C19 1.396(4) .
C15 C16 1.411(6) .
C16 C17 1.404(8) .
C17 C18 1.328(8) .
C18 C19 1.389(6) .
C20 Cl1 1.736(6) 2_655
